data_4505126
loop_
_publ_author_name
'Prakash, M. Jaya'
'Radhakrishnan, T. P.'

_publ_section_title
;
 Remote Functionalized Nonlinear Optical Chromophore:&#x2009; Optimal
 Assembly in Crystals for Second Harmonic Generation
;
_journal_issue 5
_journal_name_full 'Crystal Growth &amp; Design'
_journal_page_first 1831
_journal_paper_doi 10.1021/cg050066b
_journal_volume 5
_journal_year 2005
_chemical_formula_sum 'C96 H138 N12 O39 S6'
_chemical_formula_weight 2276.54
_chemical_name_systematic '4-nitroaniline (S)-10-camphorsulfonic acid. 0.5 water'
_space_group_IT_number 4
_symmetry_cell_setting monoclinic
_symmetry_space_group_name_Hall 'P 2yb'
_symmetry_space_group_name_H-M 'P 1 21 1'
_atom_sites_solution_hydrogens geom
_atom_sites_solution_primary direct
_atom_sites_solution_secondary difmap
_audit_creation_method SHELXL-97
_cell_angle_alpha 90.00
_cell_angle_beta 108.8380(10)
_cell_angle_gamma 90.00
_cell_formula_units_Z 2
_cell_length_a 29.2257(19)
_cell_length_b 6.6092(4)
_cell_length_c 29.8550(19)
_cell_measurement_temperature 293(2)
_cell_volume 5457.9(6)
_computing_structure_refinement 'SHELXL-97 (Sheldrick, 1997)'
_computing_structure_solution 'SHELXS-97 (Sheldrick, 1990)'
_diffrn_ambient_temperature 273(2)
_diffrn_measured_fraction_theta_full 0.960
_diffrn_measured_fraction_theta_max 0.960
_diffrn_radiation_monochromator graphite
_diffrn_radiation_source 'fine-focus sealed tube'
_diffrn_radiation_type MoK\a
_diffrn_radiation_wavelength 0.71073
_diffrn_reflns_av_R_equivalents 0.0304
_diffrn_reflns_av_sigmaI/netI 0.0429
_diffrn_reflns_limit_h_max 38
_diffrn_reflns_limit_h_min -38
_diffrn_reflns_limit_k_max 8
_diffrn_reflns_limit_k_min -8
_diffrn_reflns_limit_l_max 39
_diffrn_reflns_limit_l_min -39
_diffrn_reflns_number 64430
_diffrn_reflns_theta_full 28.29
_diffrn_reflns_theta_max 28.29
_diffrn_reflns_theta_min 1.39
_exptl_absorpt_coefficient_mu 0.216
_exptl_absorpt_correction_T_max 0.9684
_exptl_absorpt_correction_T_min 0.8444
_exptl_absorpt_correction_type multi-scan
_exptl_absorpt_process_details 'SADABS (G. Sheldrick)'
_exptl_crystal_colour Colorless
_exptl_crystal_density_diffrn 1.385
_exptl_crystal_density_method 'not measured'
_exptl_crystal_description Needle
_exptl_crystal_F_000 2412
_exptl_crystal_size_max 0.49
_exptl_crystal_size_mid 0.18
_exptl_crystal_size_min 0.15
_refine_diff_density_max 0.353
_refine_diff_density_min -0.209
_refine_diff_density_rms 0.046
_refine_ls_abs_structure_details 'Flack H D (1983), Acta Cryst. A39, 876-881'
_refine_ls_abs_structure_Flack 0.03(4)
_refine_ls_extinction_method none
_refine_ls_goodness_of_fit_ref 1.007
_refine_ls_hydrogen_treatment mixed
_refine_ls_matrix_type full
_refine_ls_number_parameters 1444
_refine_ls_number_reflns 25120
_refine_ls_number_restraints 4
_refine_ls_restrained_S_all 1.007
_refine_ls_R_factor_all 0.0763
_refine_ls_R_factor_gt 0.0507
_refine_ls_shift/su_max 0.003
_refine_ls_shift/su_mean 0.000
_refine_ls_structure_factor_coef Fsqd
_refine_ls_weighting_details 'calc w=1/[\s^2^(Fo^2^)+(0.0673P)^2^+0.0000P] where P=(Fo^2^+2Fc^2^)/3'
_refine_ls_weighting_scheme calc
_refine_ls_wR_factor_gt 0.1132
_refine_ls_wR_factor_ref 0.1257
_reflns_number_gt 18311
_reflns_number_total 25120
_reflns_threshold_expression >2sigma(I)
_cod_data_source_file cg050066bsi20050223_042746.cif
_cod_data_source_block PNA-CSA_(CCDC_256476)
_cod_depositor_comments
;
The following automatic conversions were performed:

'_symmetry_cell_setting' value 'Monoclinic' changed to 'monoclinic'
according to /home/saulius/struct/CIF-dictionaries/cif_core.dic
dictionary named 'cif_core.dic' version 2.4.1 from
2010-06-29.

'_exptl_absorpt_correction_type' value 'Multi-scan'
changed to 'multi-scan' according to
/home/saulius/struct/CIF-dictionaries/cif_core.dic dictionary named
'cif_core.dic' version 2.4.1 from 2010-06-29.

Automatic conversion script
Id: cif_fix_values 1715 2011-07-08 13:25:40Z adriana 
;
_cod_original_sg_symbol_H-M 'P21 (No.4)'
_cod_database_code 4505126

loop_
_symmetry_equiv_pos_as_xyz
'x, y, z'
'-x, y+1/2, -z'

loop_
_atom_site_label
_atom_site_type_symbol
_atom_site_fract_x
_atom_site_fract_y
_atom_site_fract_z
_atom_site_U_iso_or_equiv
_atom_site_adp_type
_atom_site_occupancy
_atom_site_symmetry_multiplicity
_atom_site_calc_flag
_atom_site_refinement_flags
H51X H 0.7248(12) 0.749(6) 0.8239(11) 0.064(11) Uiso 1 1 d .
H51Y H 0.7384(12) 0.538(6) 0.8250(12) 0.083(12) Uiso 1 1 d .
H52X H 0.7245(14) 0.425(7) 0.4940(13) 0.091(15) Uiso 1 1 d .
H52Y H 0.7383(13) 0.216(6) 0.4946(13) 0.087(13) Uiso 1 1 d .
H53X H 0.7298(11) 1.106(4) 0.1595(11) 0.067(11) Uiso 1 1 d D
H53Y H 0.7439(13) 0.901(5) 0.1624(13) 0.097(14) Uiso 1 1 d D
N1 N 0.78335(7) 0.7327(3) 0.93102(7) 0.0464(5) Uani 1 1 d .
H1A H 0.7769 0.6228 0.9451 0.070 Uiso 1 1 calc R
H1B H 0.7659 0.7307 0.9005 0.070 Uiso 1 1 calc R
H1C H 0.7760 0.8426 0.9445 0.070 Uiso 1 1 calc R
N2 N 0.70926(7) 0.3938(3) 0.69786(7) 0.0442(5) Uani 1 1 d .
H2A H 0.7309 0.3802 0.7266 0.066 Uiso 1 1 calc R
H2B H 0.7180 0.4949 0.6827 0.066 Uiso 1 1 calc R
H2C H 0.7077 0.2795 0.6817 0.066 Uiso 1 1 calc R
N3 N 0.78165(8) 0.3884(4) 0.60016(8) 0.0541(6) Uani 1 1 d .
H3A H 0.7734 0.2827 0.6144 0.081 Uiso 1 1 calc R
H3B H 0.7649 0.3858 0.5694 0.081 Uiso 1 1 calc R
H3C H 0.7752 0.5023 0.6128 0.081 Uiso 1 1 calc R
N4 N 0.72529(6) 0.0786(3) 0.37071(7) 0.0386(5) Uani 1 1 d .
H4A H 0.7457 0.0635 0.3999 0.058 Uiso 1 1 calc R
H4B H 0.7361 0.1751 0.3559 0.058 Uiso 1 1 calc R
H4C H 0.7230 -0.0373 0.3550 0.058 Uiso 1 1 calc R
N5 N 0.78943(7) 0.0736(3) 0.26785(7) 0.0430(5) Uani 1 1 d .
H5A H 0.7856 -0.0431 0.2811 0.064 Uiso 1 1 calc R
H5B H 0.7713 0.0736 0.2375 0.064 Uiso 1 1 calc R
H5C H 0.7805 0.1752 0.2827 0.064 Uiso 1 1 calc R
N6 N 0.71751(7) 0.7411(3) 0.03373(7) 0.0411(5) Uani 1 1 d .
H6A H 0.7385 0.7261 0.0627 0.062 Uiso 1 1 calc R
H6B H 0.7278 0.8382 0.0186 0.062 Uiso 1 1 calc R
H6C H 0.7150 0.6254 0.0179 0.062 Uiso 1 1 calc R
N7 N 0.98196(12) 0.7306(8) 0.95178(12) 0.0990(13) Uani 1 1 d .
N8 N 0.52917(12) 0.5602(8) 0.72098(11) 0.0939(13) Uani 1 1 d .
N9 N 0.97971(14) 0.3452(13) 0.62288(14) 0.129(2) Uani 1 1 d .
N10 N 0.54114(10) 0.3016(6) 0.37572(10) 0.0733(9) Uani 1 1 d .
N11 N 0.98342(11) 0.1669(8) 0.27609(12) 0.0896(11) Uani 1 1 d .
N12 N 0.53533(11) 0.9553(7) 0.04536(11) 0.0888(11) Uani 1 1 d .
O13 O 1.00678(12) 0.8635(8) 0.97152(13) 0.167(2) Uani 1 1 d .
O14 O 0.99667(10) 0.5884(7) 0.93470(12) 0.1259(13) Uani 1 1 d .
O15 O 0.52114(11) 0.7295(8) 0.73074(12) 0.1406(16) Uani 1 1 d .
O16 O 0.50168(10) 0.4209(7) 0.71830(11) 0.1259(14) Uani 1 1 d .
O17 O 0.99794(15) 0.1831(12) 0.62416(18) 0.194(3) Uani 1 1 d .
O18 O 1.00119(14) 0.5093(10) 0.62577(14) 0.179(3) Uani 1 1 d .
O19 O 0.51319(8) 0.1676(5) 0.37802(9) 0.0946(9) Uani 1 1 d .
O20 O 0.53196(10) 0.4842(6) 0.37378(12) 0.1182(11) Uani 1 1 d .
O21 O 1.00207(10) 0.3322(7) 0.28685(14) 0.1355(15) Uani 1 1 d .
O22 O 1.00344(10) 0.0274(7) 0.26577(12) 0.1312(14) Uani 1 1 d .
O23 O 0.53147(11) 1.1042(7) 0.06651(12) 0.1433(16) Uani 1 1 d .
O24 O 0.50127(11) 0.8506(6) 0.02609(13) 0.1323(13) Uani 1 1 d .
C25 C 0.83432(9) 0.7358(4) 0.93584(8) 0.0437(6) Uani 1 1 d .
C26 C 0.86115(11) 0.9067(5) 0.95280(10) 0.0599(8) Uani 1 1 d .
H26 H 0.8467 1.0216 0.9603 0.072 Uiso 1 1 calc R
C27 C 0.90970(12) 0.9041(6) 0.95852(11) 0.0749(10) Uani 1 1 d .
H27 H 0.9290 1.0163 0.9706 0.090 Uiso 1 1 calc R
C28 C 0.92944(11) 0.7310(7) 0.94597(10) 0.0704(10) Uani 1 1 d .
C29 C 0.90295(11) 0.5632(6) 0.92847(11) 0.0667(9) Uani 1 1 d .
H29 H 0.9172 0.4496 0.9202 0.080 Uiso 1 1 calc R
C30 C 0.85429(10) 0.5654(5) 0.92328(10) 0.0552(7) Uani 1 1 d .
H30 H 0.8352 0.4527 0.9114 0.066 Uiso 1 1 calc R
C31 C 0.66206(9) 0.4375(4) 0.70220(8) 0.0399(6) Uani 1 1 d .
C32 C 0.62800(10) 0.2863(5) 0.69405(10) 0.0572(7) Uani 1 1 d .
H32 H 0.6347 0.1578 0.6851 0.069 Uiso 1 1 calc R
C33 C 0.58341(11) 0.3276(6) 0.69930(11) 0.0686(9) Uani 1 1 d .
H33 H 0.5597 0.2282 0.6939 0.082 Uiso 1 1 calc R
C34 C 0.57538(11) 0.5182(6) 0.71262(10) 0.0641(9) Uani 1 1 d .
C35 C 0.60861(12) 0.6687(6) 0.72047(11) 0.0679(9) Uani 1 1 d .
H35 H 0.6017 0.7972 0.7293 0.081 Uiso 1 1 calc R
C36 C 0.65308(10) 0.6266(5) 0.71511(10) 0.0552(7) Uani 1 1 d .
H36 H 0.6765 0.7270 0.7203 0.066 Uiso 1 1 calc R
C37 C 0.83268(10) 0.3792(4) 0.60638(9) 0.0476(6) Uani 1 1 d .
C38 C 0.86066(13) 0.5496(5) 0.62013(10) 0.0654(9) Uani 1 1 d .
H38 H 0.8469 0.6701 0.6256 0.079 Uiso 1 1 calc R
C39 C 0.90867(15) 0.5402(7) 0.62567(11) 0.0816(11) Uani 1 1 d .
H39 H 0.9280 0.6545 0.6347 0.098 Uiso 1 1 calc R
C40 C 0.92815(12) 0.3607(8) 0.61780(11) 0.0804(12) Uani 1 1 d .
C41 C 0.90076(13) 0.1897(7) 0.60420(12) 0.0787(11) Uani 1 1 d .
H41 H 0.9148 0.0689 0.5994 0.094 Uiso 1 1 calc R
C42 C 0.85194(11) 0.1996(5) 0.59774(11) 0.0631(8) Uani 1 1 d .
H42 H 0.8324 0.0866 0.5877 0.076 Uiso 1 1 calc R
C43 C 0.67798(8) 0.1352(4) 0.37285(8) 0.0348(5) Uani 1 1 d .
C44 C 0.67057(9) 0.3309(4) 0.38371(9) 0.0442(6) Uani 1 1 d .
H44 H 0.6955 0.4251 0.3903 0.053 Uiso 1 1 calc R
C45 C 0.62506(10) 0.3864(5) 0.38469(9) 0.0531(7) Uani 1 1 d .
H45 H 0.6190 0.5187 0.3917 0.064 Uiso 1 1 calc R
C46 C 0.58964(9) 0.2445(5) 0.37522(9) 0.0499(7) Uani 1 1 d .
C47 C 0.59711(10) 0.0456(5) 0.36548(10) 0.0568(8) Uani 1 1 d .
H47 H 0.5724 -0.0495 0.3599 0.068 Uiso 1 1 calc R
C48 C 0.64242(9) -0.0083(4) 0.36425(10) 0.0497(7) Uani 1 1 d .
H48 H 0.6487 -0.1410 0.3576 0.060 Uiso 1 1 calc R
C49 C 0.83999(9) 0.0981(4) 0.27154(8) 0.0413(6) Uani 1 1 d .
C50 C 0.86310(10) 0.2775(4) 0.28724(9) 0.0495(7) Uani 1 1 d .
H50 H 0.8468 0.3827 0.2963 0.059 Uiso 1 1 calc R
C51 C 0.91051(11) 0.3005(5) 0.28949(10) 0.0619(8) Uani 1 1 d .
H51 H 0.9269 0.4208 0.3001 0.074 Uiso 1 1 calc R
C52 C 0.93307(10) 0.1415(6) 0.27563(10) 0.0629(9) Uani 1 1 d .
C53 C 0.91063(11) -0.0382(6) 0.26031(12) 0.0717(10) Uani 1 1 d .
H53 H 0.9271 -0.1441 0.2518 0.086 Uiso 1 1 calc R
C54 C 0.86248(10) -0.0595(5) 0.25763(10) 0.0590(8) Uani 1 1 d .
H54 H 0.8459 -0.1790 0.2466 0.071 Uiso 1 1 calc R
C55 C 0.67044(9) 0.7960(4) 0.03695(8) 0.0385(5) Uani 1 1 d .
C56 C 0.66460(10) 0.9859(4) 0.05227(9) 0.0507(7) Uani 1 1 d .
H56 H 0.6900 1.0780 0.0604 0.061 Uiso 1 1 calc R
C57 C 0.61949(11) 1.0380(5) 0.05537(10) 0.0614(8) Uani 1 1 d .
H57 H 0.6145 1.1652 0.0663 0.074 Uiso 1 1 calc R
C58 C 0.58287(10) 0.9007(6) 0.04225(10) 0.0592(8) Uani 1 1 d .
C59 C 0.58912(11) 0.7100(6) 0.02726(11) 0.0716(10) Uani 1 1 d .
H59 H 0.5636 0.6183 0.0188 0.086 Uiso 1 1 calc R
C60 C 0.63382(10) 0.6565(5) 0.02493(11) 0.0599(8) Uani 1 1 d .
H60 H 0.6391 0.5272 0.0153 0.072 Uiso 1 1 calc R
S61 S 0.73649(2) 0.23676(9) 0.96646(2) 0.03769(14) Uani 1 1 d .
S62 S 0.76526(2) 0.12177(11) 0.80663(2) 0.04624(17) Uani 1 1 d .
S63 S 0.73104(2) 0.88939(9) 0.63137(2) 0.03819(15) Uani 1 1 d .
S64 S 0.77248(2) 0.79414(10) 0.47922(2) 0.04221(15) Uani 1 1 d .
S65 S 0.74366(2) 0.58008(9) 0.30269(2) 0.03466(13) Uani 1 1 d .
S66 S 0.77246(2) 0.47566(11) 0.14212(2) 0.04508(16) Uani 1 1 d .
O67 O 0.71344(7) 0.3411(3) 0.99640(7) 0.0539(5) Uani 0.94 1 d P
O68 O 0.75088(7) 0.0342(3) 0.98343(7) 0.0462(5) Uani 0.94 1 d P
O69 O 0.77634(7) 0.3476(3) 0.96013(7) 0.0579(6) Uani 0.94 1 d P
O70 O 0.71983(7) 0.0139(3) 0.78807(8) 0.0651(6) Uani 1 1 d .
O71 O 0.76049(7) 0.3343(3) 0.79167(6) 0.0551(5) Uani 1 1 d .
O72 O 0.78754(7) 0.1008(4) 0.85704(7) 0.0693(6) Uani 1 1 d .
O73 O 0.70685(9) 0.9933(4) 0.66138(9) 0.0565(7) Uani 0.75 1 d P
O73A O 0.7166(2) 0.7687(11) 0.6647(2) 0.0461(17) Uiso 0.25 1 d P
O74 O 0.74387(9) 0.6871(4) 0.64786(9) 0.0513(6) Uani 0.75 1 d P
O74A O 0.7789(2) 0.8093(11) 0.6289(2) 0.0399(15) Uiso 0.25 1 d P
O75 O 0.77180(9) 1.0011(5) 0.62765(9) 0.0648(8) Uani 0.75 1 d P
O75A O 0.7313(2) 1.0942(10) 0.6379(2) 0.0396(15) Uiso 0.25 1 d P
O76 O 0.72640(6) 0.6931(3) 0.45941(7) 0.0588(5) Uani 1 1 d .
O77 O 0.77002(7) 1.0084(3) 0.46594(6) 0.0501(5) Uani 1 1 d .
O78 O 0.79354(7) 0.7660(3) 0.52961(6) 0.0604(5) Uani 1 1 d .
O79 O 0.72097(6) 0.6881(3) 0.33231(6) 0.0481(4) Uani 1 1 d .
O80 O 0.75762(6) 0.3761(3) 0.32026(6) 0.0425(4) Uani 1 1 d .
O81 O 0.78457(6) 0.6869(3) 0.29644(6) 0.0490(5) Uani 1 1 d .
O82 O 0.72695(7) 0.3693(4) 0.12415(8) 0.0649(6) Uani 1 1 d .
O83 O 0.76784(7) 0.6892(3) 0.12768(6) 0.0526(5) Uani 1 1 d .
O84 O 0.79529(8) 0.4517(4) 0.19222(7) 0.0706(6) Uani 1 1 d .
O85 O 0.66594(9) -0.2043(3) 0.92860(8) 0.0789(7) Uani 1 1 d .
O86 O 0.81132(6) 0.3330(3) 0.71467(6) 0.0532(5) Uani 1 1 d .
O87 O 0.65201(9) 0.4726(3) 0.59318(8) 0.0735(6) Uani 1 1 d .
O88 O 0.82422(6) 1.0073(3) 0.39129(7) 0.0571(5) Uani 1 1 d .
O89 O 0.67361(7) 0.1439(3) 0.26583(8) 0.0662(6) Uani 1 1 d .
O90 O 0.81844(6) 0.6893(3) 0.04903(7) 0.0551(5) Uani 1 1 d .
C91 C 0.64299(9) 0.1436(4) 0.90288(8) 0.0398(6) Uani 1 1 d .
C92 C 0.63581(11) -0.0775(5) 0.91041(11) 0.0587(8) Uani 1 1 d .
C93 C 0.58152(13) -0.1142(7) 0.88819(15) 0.0959(13) Uani 1 1 d .
H93A H 0.5751 -0.2225 0.8651 0.115 Uiso 1 1 calc R
H93B H 0.5668 -0.1474 0.9121 0.115 Uiso 1 1 calc R
C94 C 0.56329(10) 0.0843(6) 0.86511(12) 0.0716(9) Uani 1 1 d .
H94 H 0.5329 0.0757 0.8387 0.086 Uiso 1 1 calc R
C95 C 0.56188(12) 0.2265(8) 0.90448(13) 0.0986(14) Uani 1 1 d .
H95A H 0.5448 0.1662 0.9241 0.118 Uiso 1 1 calc R
H95B H 0.5466 0.3539 0.8919 0.118 Uiso 1 1 calc R
C96 C 0.61562(10) 0.2562(6) 0.93231(10) 0.0667(9) Uani 1 1 d .
H96A H 0.6235 0.1985 0.9638 0.080 Uiso 1 1 calc R
H96B H 0.6239 0.3988 0.9352 0.080 Uiso 1 1 calc R
C97 C 0.69332(8) 0.2164(4) 0.90847(8) 0.0445(6) Uani 1 1 d .
H97A H 0.6905 0.3487 0.8938 0.053 Uiso 1 1 calc R
H97B H 0.7068 0.1262 0.8903 0.053 Uiso 1 1 calc R
C98 C 0.60610(9) 0.1671(5) 0.85163(10) 0.0541(7) Uani 1 1 d .
C99 C 0.61797(12) 0.0333(7) 0.81520(11) 0.0888(13) Uani 1 1 d .
H99A H 0.6458 0.0865 0.8087 0.133 Uiso 1 1 calc R
H99B H 0.5909 0.0310 0.7865 0.133 Uiso 1 1 calc R
H99C H 0.6247 -0.1017 0.8274 0.133 Uiso 1 1 calc R
C100 C 0.59994(13) 0.3846(7) 0.83456(13) 0.0951(13) Uani 1 1 d .
H10A H 0.6016 0.4727 0.8606 0.143 Uiso 1 1 calc R
H10B H 0.5691 0.4000 0.8104 0.143 Uiso 1 1 calc R
H10C H 0.6252 0.4188 0.8218 0.143 Uiso 1 1 calc R
C101 C 0.85058(8) 0.1055(3) 0.78073(8) 0.0349(5) Uani 1 1 d .
C102 C 0.84711(9) 0.2552(4) 0.74103(9) 0.0402(6) Uani 1 1 d .
C103 C 0.89809(9) 0.2828(4) 0.73933(10) 0.0507(7) Uani 1 1 d .
H10D H 0.9091 0.4212 0.7466 0.061 Uiso 1 1 calc R
H10E H 0.9002 0.2459 0.7086 0.061 Uiso 1 1 calc R
C104 C 0.92693(9) 0.1369(4) 0.77785(10) 0.0490(6) Uani 1 1 d .
H104 H 0.9578 0.0942 0.7746 0.059 Uiso 1 1 calc R
C105 C 0.93125(9) 0.2338(5) 0.82555(10) 0.0585(8) Uani 1 1 d .
H10F H 0.9422 0.3730 0.8269 0.070 Uiso 1 1 calc R
H10G H 0.9533 0.1586 0.8515 0.070 Uiso 1 1 calc R
C106 C 0.87858(9) 0.2219(4) 0.82688(9) 0.0503(7) Uani 1 1 d .
H10H H 0.8652 0.3561 0.8270 0.060 Uiso 1 1 calc R
H10I H 0.8774 0.1490 0.8547 0.060 Uiso 1 1 calc R
C107 C 0.80322(9) 0.0024(4) 0.77810(9) 0.0410(6) Uani 1 1 d .
H10J H 0.8108 -0.1321 0.7914 0.049 Uiso 1 1 calc R
H10K H 0.7846 -0.0140 0.7449 0.049 Uiso 1 1 calc R
C108 C 0.89070(8) -0.0376(4) 0.77426(9) 0.0411(6) Uani 1 1 d .
C109 C 0.87478(10) -0.1470(4) 0.72641(10) 0.0528(7) Uani 1 1 d .
H10L H 0.8525 -0.2531 0.7269 0.079 Uiso 1 1 calc R
H10M H 0.9026 -0.2039 0.7206 0.079 Uiso 1 1 calc R
H10N H 0.8593 -0.0525 0.7018 0.079 Uiso 1 1 calc R
C110 C 0.90876(11) -0.1953(5) 0.81336(11) 0.0629(8) Uani 1 1 d .
H11A H 0.9374 -0.2588 0.8108 0.094 Uiso 1 1 calc R
H11B H 0.8842 -0.2957 0.8102 0.094 Uiso 1 1 calc R
H11C H 0.9161 -0.1307 0.8437 0.094 Uiso 1 1 calc R
C111 C 0.63743(8) 0.8219(4) 0.56526(8) 0.0374(5) Uani 1 1 d .
C112 C 0.62487(10) 0.6057(4) 0.57335(10) 0.0522(7) Uani 1 1 d .
C113 C 0.57067(11) 0.5867(5) 0.54992(13) 0.0752(10) Uani 1 1 d .
H11D H 0.5544 0.5645 0.5731 0.090 Uiso 1 1 calc R
H11E H 0.5627 0.4772 0.5271 0.090 Uiso 1 1 calc R
C114 C 0.55730(10) 0.7922(5) 0.52567(12) 0.0645(8) Uani 1 1 d .
H114 H 0.5274 0.7918 0.4986 0.077 Uiso 1 1 calc R
C115 C 0.55759(11) 0.9428(6) 0.56414(13) 0.0748(10) Uani 1 1 d .
H11F H 0.5381 0.8954 0.5829 0.090 Uiso 1 1 calc R
H11G H 0.5459 1.0743 0.5509 0.090 Uiso 1 1 calc R
C116 C 0.61209(10) 0.9507(4) 0.59394(10) 0.0527(7) Uani 1 1 d .
H11H H 0.6175 0.8935 0.6252 0.063 Uiso 1 1 calc R
H11I H 0.6239 1.0889 0.5973 0.063 Uiso 1 1 calc R
C117 C 0.68972(8) 0.8720(5) 0.57269(8) 0.0471(6) Uani 1 1 d .
H11J H 0.6905 1.0004 0.5572 0.057 Uiso 1 1 calc R
H11K H 0.7021 0.7705 0.5561 0.057 Uiso 1 1 calc R
C118 C 0.60281(9) 0.8519(4) 0.51332(9) 0.0469(6) Uani 1 1 d .
C119 C 0.61342(11) 0.7082(6) 0.47806(10) 0.0722(10) Uani 1 1 d .
H11L H 0.6425 0.7501 0.4723 0.108 Uiso 1 1 calc R
H11M H 0.5870 0.7104 0.4489 0.108 Uiso 1 1 calc R
H11N H 0.6175 0.5734 0.4907 0.108 Uiso 1 1 calc R
C120 C 0.60177(11) 1.0686(5) 0.49581(11) 0.0707(9) Uani 1 1 d .
H12A H 0.5731 1.0893 0.4692 0.106 Uiso 1 1 calc R
H12B H 0.6298 1.0929 0.4865 0.106 Uiso 1 1 calc R
H12C H 0.6018 1.1604 0.5207 0.106 Uiso 1 1 calc R
C121 C 0.85928(8) 0.7677(4) 0.45613(8) 0.0390(5) Uani 1 1 d .
C122 C 0.85894(9) 0.9219(4) 0.41797(9) 0.0434(6) Uani 1 1 d .
C123 C 0.91063(9) 0.9420(4) 0.41845(11) 0.0574(8) Uani 1 1 d .
H12D H 0.9227 1.0782 0.4269 0.069 Uiso 1 1 calc R
H12E H 0.9136 0.9072 0.3880 0.069 Uiso 1 1 calc R
C124 C 0.93711(9) 0.7902(4) 0.45639(10) 0.0547(7) Uani 1 1 d .
H124 H 0.9682 0.7445 0.4542 0.066 Uiso 1 1 calc R
C125 C 0.93992(10) 0.8815(5) 0.50455(11) 0.0648(8) Uani 1 1 d .
H12F H 0.9520 1.0192 0.5075 0.078 Uiso 1 1 calc R
H12G H 0.9605 0.8011 0.5304 0.078 Uiso 1 1 calc R
C126 C 0.88670(9) 0.8752(5) 0.50371(9) 0.0533(7) Uani 1 1 d .
H12H H 0.8743 1.0107 0.5045 0.064 Uiso 1 1 calc R
H12I H 0.8837 0.7991 0.5304 0.064 Uiso 1 1 calc R
C127 C 0.81049(8) 0.6730(4) 0.45110(9) 0.0401(6) Uani 1 1 d .
H12J H 0.8162 0.5357 0.4632 0.048 Uiso 1 1 calc R
H12K H 0.7926 0.6636 0.4176 0.048 Uiso 1 1 calc R
C128 C 0.89910(9) 0.6199(4) 0.45030(9) 0.0459(6) Uani 1 1 d .
C129 C 0.88432(10) 0.5175(5) 0.40176(10) 0.0579(8) Uani 1 1 d .
H12L H 0.8611 0.4134 0.4005 0.087 Uiso 1 1 calc R
H12M H 0.9123 0.4589 0.3967 0.087 Uiso 1 1 calc R
H12N H 0.8703 0.6161 0.3776 0.087 Uiso 1 1 calc R
C130 C 0.91406(11) 0.4572(5) 0.48830(11) 0.0644(8) Uani 1 1 d .
H13A H 0.9427 0.3906 0.4867 0.097 Uiso 1 1 calc R
H13B H 0.8885 0.3601 0.4832 0.097 Uiso 1 1 calc R
H13C H 0.9205 0.5182 0.5189 0.097 Uiso 1 1 calc R
C131 C 0.65004(8) 0.4900(4) 0.23882(8) 0.0365(5) Uani 1 1 d .
C132 C 0.64295(10) 0.2670(4) 0.24783(10) 0.0491(7) Uani 1 1 d .
C133 C 0.58875(11) 0.2277(5) 0.22593(14) 0.0749(10) Uani 1 1 d .
H13D H 0.5825 0.1172 0.2034 0.090 Uiso 1 1 calc R
H13E H 0.5742 0.1968 0.2501 0.090 Uiso 1 1 calc R
C134 C 0.57002(10) 0.4260(5) 0.20160(11) 0.0615(8) Uani 1 1 d .
H134 H 0.5396 0.4147 0.1753 0.074 Uiso 1 1 calc R
C135 C 0.56841(10) 0.5738(6) 0.23996(11) 0.0693(9) Uani 1 1 d .
H13F H 0.5518 0.5160 0.2603 0.083 Uiso 1 1 calc R
H13G H 0.5526 0.6990 0.2265 0.083 Uiso 1 1 calc R
C136 C 0.62245(9) 0.6084(5) 0.26730(9) 0.0508(7) Uani 1 1 d .
H13H H 0.6307 0.5567 0.2993 0.061 Uiso 1 1 calc R
H13I H 0.6303 0.7514 0.2686 0.061 Uiso 1 1 calc R
C137 C 0.70063(8) 0.5626(4) 0.24451(8) 0.0385(5) Uani 1 1 d .
H13J H 0.6980 0.6955 0.2301 0.046 Uiso 1 1 calc R
H13K H 0.7140 0.4731 0.2262 0.046 Uiso 1 1 calc R
C138 C 0.61303(9) 0.5064(5) 0.18723(9) 0.0496(7) Uani 1 1 d .
C139 C 0.62507(11) 0.3676(6) 0.15184(10) 0.0787(11) Uani 1 1 d .
H13L H 0.6515 0.4238 0.1434 0.118 Uiso 1 1 calc R
H13M H 0.5973 0.3550 0.1240 0.118 Uiso 1 1 calc R
H13N H 0.6340 0.2366 0.1658 0.118 Uiso 1 1 calc R
C140 C 0.60631(13) 0.7190(6) 0.16780(12) 0.0810(11) Uani 1 1 d .
H14A H 0.5770 0.7263 0.1414 0.121 Uiso 1 1 calc R
H14B H 0.6332 0.7548 0.1576 0.121 Uiso 1 1 calc R
H14C H 0.6045 0.8111 0.1920 0.121 Uiso 1 1 calc R
C141 C 0.85677(8) 0.4577(4) 0.11446(8) 0.0362(5) Uani 1 1 d .
C142 C 0.85426(9) 0.6093(4) 0.07532(9) 0.0416(6) Uani 1 1 d .
C143 C 0.90538(9) 0.6339(4) 0.07384(10) 0.0526(7) Uani 1 1 d .
H14D H 0.9170 0.7712 0.0816 0.063 Uiso 1 1 calc R
H14E H 0.9074 0.5982 0.0430 0.063 Uiso 1 1 calc R
C144 C 0.93355(9) 0.4843(4) 0.11194(10) 0.0497(7) Uani 1 1 d .
H144 H 0.9643 0.4396 0.1088 0.060 Uiso 1 1 calc R
C145 C 0.93775(9) 0.5791(5) 0.15994(10) 0.0587(8) Uani 1 1 d .
H14F H 0.9494 0.7174 0.1618 0.070 Uiso 1 1 calc R
H14G H 0.9593 0.5014 0.1857 0.070 Uiso 1 1 calc R
C146 C 0.88537(9) 0.5714(4) 0.16112(9) 0.0499(6) Uani 1 1 d .
H14H H 0.8726 0.7067 0.1616 0.060 Uiso 1 1 calc R
H14I H 0.8837 0.4981 0.1887 0.060 Uiso 1 1 calc R
C147 C 0.80934(8) 0.3584(4) 0.11202(9) 0.0401(6) Uani 1 1 d .
H14J H 0.8165 0.2221 0.1243 0.048 Uiso 1 1 calc R
H14K H 0.7901 0.3466 0.0789 0.048 Uiso 1 1 calc R
C148 C 0.89638(8) 0.3135(4) 0.10750(9) 0.0419(6) Uani 1 1 d .
C149 C 0.87951(10) 0.2068(4) 0.05947(10) 0.0516(7) Uani 1 1 d .
H14L H 0.8557 0.1066 0.0594 0.077 Uiso 1 1 calc R
H14M H 0.9066 0.1427 0.0538 0.077 Uiso 1 1 calc R
H14N H 0.8656 0.3042 0.0350 0.077 Uiso 1 1 calc R
C150 C 0.91376(11) 0.1533(5) 0.14575(11) 0.0625(8) Uani 1 1 d .
H15A H 0.9427 0.0914 0.1436 0.094 Uiso 1 1 calc R
H15B H 0.8892 0.0521 0.1416 0.094 Uiso 1 1 calc R
H15C H 0.9204 0.2151 0.1763 0.094 Uiso 1 1 calc R
O151 O 0.72770(9) 0.6475(4) 0.84035(8) 0.0661(6) Uani 1 1 d .
O152 O 0.72932(9) 0.3190(5) 0.50854(8) 0.0631(6) Uani 1 1 d .
O153 O 0.73445(9) 1.0005(4) 0.17674(8) 0.0638(6) Uani 1 1 d D
O69A O 0.7400(9) 0.429(4) 0.9732(9) 0.034(6) Uiso 0.06 1 d P
O67A O 0.7292(9) 0.098(4) 1.0007(9) 0.031(5) Uiso 0.06 1 d P
O68A O 0.7865(10) 0.163(5) 0.9590(10) 0.044(7) Uiso 0.06 1 d P

loop_
_atom_site_aniso_label
_atom_site_aniso_U_11
_atom_site_aniso_U_22
_atom_site_aniso_U_33
_atom_site_aniso_U_23
_atom_site_aniso_U_13
_atom_site_aniso_U_12
N1 0.0504(12) 0.0425(12) 0.0479(12) -0.0033(10) 0.0183(10) 0.0033(10)
N2 0.0450(12) 0.0461(12) 0.0417(12) 0.0023(10) 0.0143(9) 0.0090(10)
N3 0.0685(15) 0.0497(14) 0.0435(13) -0.0009(11) 0.0175(11) 0.0119(12)
N4 0.0383(10) 0.0383(11) 0.0400(11) 0.0011(9) 0.0139(9) 0.0044(9)
N5 0.0459(11) 0.0385(12) 0.0489(12) -0.0004(10) 0.0214(10) 0.0038(10)
N6 0.0401(11) 0.0427(12) 0.0401(11) 0.0010(9) 0.0122(9) 0.0053(9)
N7 0.067(2) 0.175(4) 0.063(2) -0.002(2) 0.0313(18) -0.015(3)
N8 0.0581(19) 0.172(4) 0.0512(17) 0.015(2) 0.0174(15) 0.036(2)
N9 0.070(3) 0.253(7) 0.066(2) -0.020(3) 0.025(2) -0.034(4)
N10 0.0507(16) 0.114(3) 0.0571(16) -0.0179(17) 0.0198(13) 0.0169(18)
N11 0.0469(17) 0.155(4) 0.0670(19) 0.024(2) 0.0191(15) 0.009(2)
N12 0.0583(19) 0.141(3) 0.070(2) 0.004(2) 0.0256(16) 0.021(2)
O13 0.084(2) 0.287(6) 0.141(3) -0.093(4) 0.053(2) -0.092(3)
O14 0.0643(17) 0.196(4) 0.127(3) 0.005(3) 0.0441(18) 0.004(2)
O15 0.088(2) 0.215(4) 0.124(3) -0.025(3) 0.0421(19) 0.066(3)
O16 0.0576(17) 0.217(4) 0.108(2) 0.049(3) 0.0330(16) 0.020(2)
O17 0.093(3) 0.331(8) 0.172(4) 0.071(5) 0.061(3) 0.084(4)
O18 0.095(3) 0.332(7) 0.129(3) -0.093(4) 0.062(2) -0.077(4)
O19 0.0525(13) 0.149(3) 0.0923(19) -0.0282(18) 0.0366(13) -0.0089(17)
O20 0.0704(17) 0.137(3) 0.148(3) -0.031(2) 0.0362(17) 0.0374(19)
O21 0.0613(18) 0.180(4) 0.169(3) 0.026(3) 0.0418(19) -0.029(2)
O22 0.0580(16) 0.214(4) 0.131(3) -0.009(3) 0.0439(17) 0.025(2)
O23 0.089(2) 0.212(4) 0.135(3) -0.049(3) 0.0434(19) 0.058(2)
O24 0.0629(16) 0.168(3) 0.179(3) -0.001(3) 0.057(2) 0.003(2)
C25 0.0507(15) 0.0465(15) 0.0336(13) 0.0041(11) 0.0132(11) -0.0020(12)
C26 0.069(2) 0.0561(19) 0.0514(17) -0.0056(15) 0.0150(15) -0.0134(16)
C27 0.076(2) 0.089(3) 0.0527(19) -0.0101(19) 0.0119(17) -0.036(2)
C28 0.0496(17) 0.120(3) 0.0412(16) 0.0073(19) 0.0149(14) -0.012(2)
C29 0.0554(18) 0.085(2) 0.065(2) 0.0053(18) 0.0266(16) 0.0069(18)
C30 0.0552(17) 0.0507(17) 0.0643(18) -0.0038(15) 0.0256(14) 0.0006(14)
C31 0.0424(13) 0.0446(15) 0.0312(12) 0.0009(11) 0.0100(10) 0.0102(11)
C32 0.0650(19) 0.0510(18) 0.0584(18) -0.0115(14) 0.0238(15) -0.0041(15)
C33 0.0521(18) 0.098(3) 0.0561(19) -0.0033(19) 0.0178(15) -0.0156(18)
C34 0.0473(17) 0.106(3) 0.0389(15) 0.0073(17) 0.0134(13) 0.0256(18)
C35 0.075(2) 0.072(2) 0.062(2) 0.0002(17) 0.0296(17) 0.0309(19)
C36 0.0592(17) 0.0496(17) 0.0559(17) -0.0036(14) 0.0175(14) 0.0094(14)
C37 0.0617(17) 0.0475(16) 0.0320(13) -0.0008(12) 0.0130(12) 0.0011(14)
C38 0.092(2) 0.0550(19) 0.0414(16) 0.0001(14) 0.0109(16) -0.0126(18)
C39 0.091(3) 0.101(3) 0.0468(19) -0.004(2) 0.0141(18) -0.034(2)
C40 0.057(2) 0.147(4) 0.0380(17) -0.004(2) 0.0161(15) -0.013(2)
C41 0.075(2) 0.102(3) 0.062(2) -0.009(2) 0.0264(18) 0.029(2)
C42 0.068(2) 0.0575(19) 0.0636(19) -0.0147(16) 0.0215(16) 0.0024(16)
C43 0.0370(12) 0.0400(13) 0.0281(11) 0.0021(10) 0.0114(10) 0.0056(10)
C44 0.0469(14) 0.0447(15) 0.0458(15) -0.0063(12) 0.0215(12) -0.0005(12)
C45 0.0638(18) 0.0498(17) 0.0525(16) -0.0033(14) 0.0281(14) 0.0152(15)
C46 0.0377(14) 0.077(2) 0.0375(14) -0.0061(14) 0.0152(11) 0.0087(14)
C47 0.0427(15) 0.075(2) 0.0552(17) -0.0117(15) 0.0187(13) -0.0111(14)
C48 0.0470(15) 0.0462(16) 0.0561(17) -0.0099(13) 0.0172(13) -0.0064(13)
C49 0.0435(13) 0.0441(15) 0.0396(14) 0.0063(12) 0.0179(11) 0.0044(12)
C50 0.0475(15) 0.0506(17) 0.0488(15) 0.0003(13) 0.0135(12) -0.0008(13)
C51 0.0528(17) 0.069(2) 0.0590(18) 0.0081(16) 0.0116(15) -0.0113(16)
C52 0.0406(15) 0.102(3) 0.0464(17) 0.0094(17) 0.0137(13) 0.0036(17)
C53 0.0575(19) 0.092(3) 0.073(2) 0.002(2) 0.0312(17) 0.0236(19)
C54 0.0556(17) 0.0606(19) 0.0671(19) -0.0038(15) 0.0287(15) 0.0073(14)
C55 0.0394(13) 0.0448(14) 0.0306(12) -0.0011(11) 0.0103(10) 0.0024(11)
C56 0.0524(16) 0.0520(17) 0.0489(16) -0.0050(14) 0.0179(13) 0.0011(14)
C57 0.070(2) 0.066(2) 0.0532(18) -0.0026(15) 0.0272(16) 0.0200(17)
C58 0.0461(16) 0.092(3) 0.0431(16) 0.0061(16) 0.0198(13) 0.0152(17)
C59 0.0481(17) 0.095(3) 0.074(2) -0.012(2) 0.0224(16) -0.0149(18)
C60 0.0530(17) 0.0566(18) 0.072(2) -0.0185(16) 0.0223(15) -0.0091(14)
S61 0.0377(3) 0.0359(3) 0.0358(3) -0.0002(2) 0.0068(2) -0.0021(2)
S62 0.0475(4) 0.0536(4) 0.0418(4) 0.0080(3) 0.0203(3) 0.0114(3)
S63 0.0368(3) 0.0415(4) 0.0341(3) -0.0010(3) 0.0084(3) -0.0007(3)
S64 0.0461(4) 0.0442(4) 0.0380(3) 0.0033(3) 0.0158(3) 0.0049(3)
S65 0.0354(3) 0.0319(3) 0.0364(3) 0.0003(3) 0.0112(2) 0.0015(3)
S66 0.0457(4) 0.0532(4) 0.0396(4) 0.0053(3) 0.0183(3) 0.0093(3)
O67 0.0569(12) 0.0541(13) 0.0455(11) -0.0120(10) 0.0095(9) 0.0068(10)
O68 0.0466(11) 0.0422(11) 0.0454(11) 0.0031(9) 0.0087(9) 0.0029(9)
O69 0.0464(11) 0.0619(14) 0.0590(13) 0.0064(11) 0.0081(10) -0.0144(10)
O70 0.0484(11) 0.0775(15) 0.0763(14) 0.0075(12) 0.0297(10) 0.0041(11)
O71 0.0666(12) 0.0530(12) 0.0485(11) 0.0016(9) 0.0225(9) 0.0185(10)
O72 0.0758(14) 0.0919(17) 0.0451(11) 0.0170(11) 0.0263(10) 0.0230(13)
O73 0.0553(15) 0.0621(17) 0.0469(14) -0.0116(13) 0.0095(12) 0.0096(13)
O74 0.0506(14) 0.0462(15) 0.0513(15) 0.0077(12) 0.0082(12) 0.0093(12)
O75 0.0451(15) 0.083(2) 0.0571(16) 0.0089(15) 0.0036(12) -0.0166(14)
O76 0.0446(10) 0.0670(14) 0.0674(13) -0.0016(11) 0.0215(10) -0.0001(10)
O77 0.0622(12) 0.0447(11) 0.0452(10) 0.0012(9) 0.0200(9) 0.0109(9)
O78 0.0717(13) 0.0703(14) 0.0406(10) 0.0106(10) 0.0200(9) 0.0112(11)
O79 0.0495(10) 0.0480(11) 0.0451(10) -0.0090(9) 0.0128(8) 0.0044(8)
O80 0.0448(10) 0.0365(9) 0.0446(10) 0.0057(8) 0.0120(8) 0.0040(8)
O81 0.0415(9) 0.0480(11) 0.0558(11) 0.0037(9) 0.0132(8) -0.0066(8)
O82 0.0478(11) 0.0733(14) 0.0816(15) -0.0004(12) 0.0318(11) 0.0003(11)
O83 0.0620(12) 0.0499(12) 0.0475(11) -0.0007(9) 0.0197(9) 0.0137(9)
O84 0.0769(14) 0.0955(18) 0.0433(11) 0.0137(11) 0.0249(10) 0.0233(13)
O85 0.0914(17) 0.0453(12) 0.0780(15) 0.0065(11) -0.0034(13) -0.0048(12)
O86 0.0436(10) 0.0582(12) 0.0547(11) 0.0168(9) 0.0114(9) 0.0122(9)
O87 0.0915(17) 0.0407(12) 0.0724(15) 0.0080(11) 0.0043(12) -0.0026(12)
O88 0.0443(10) 0.0568(12) 0.0707(13) 0.0224(10) 0.0195(10) 0.0130(9)
O89 0.0678(13) 0.0419(11) 0.0772(15) 0.0081(11) 0.0072(11) 0.0025(10)
O90 0.0455(10) 0.0592(12) 0.0583(12) 0.0205(10) 0.0134(9) 0.0126(9)
C91 0.0397(13) 0.0440(14) 0.0343(13) -0.0035(11) 0.0099(10) -0.0019(11)
C92 0.0605(18) 0.0521(18) 0.0571(18) 0.0023(15) 0.0098(15) -0.0074(15)
C93 0.071(2) 0.092(3) 0.111(3) 0.004(3) 0.011(2) -0.032(2)
C94 0.0373(15) 0.101(3) 0.069(2) -0.007(2) 0.0058(14) -0.0023(17)
C95 0.054(2) 0.160(4) 0.085(3) -0.016(3) 0.0250(19) 0.013(2)
C96 0.0611(18) 0.088(2) 0.0534(18) -0.0161(18) 0.0209(15) 0.0130(17)
C97 0.0438(14) 0.0520(16) 0.0338(13) 0.0024(12) 0.0073(11) -0.0026(12)
C98 0.0364(14) 0.075(2) 0.0449(16) -0.0055(14) 0.0042(12) 0.0024(13)
C99 0.064(2) 0.144(4) 0.0481(18) -0.031(2) 0.0034(16) 0.009(2)
C100 0.085(3) 0.102(3) 0.075(2) 0.032(2) -0.008(2) 0.022(2)
C101 0.0364(12) 0.0307(12) 0.0354(12) 0.0005(10) 0.0085(10) 0.0042(10)
C102 0.0391(13) 0.0335(13) 0.0469(14) 0.0016(11) 0.0121(11) 0.0061(11)
C103 0.0417(14) 0.0488(16) 0.0632(18) 0.0109(14) 0.0192(13) 0.0008(12)
C104 0.0328(13) 0.0501(16) 0.0611(17) 0.0020(13) 0.0108(12) 0.0063(12)
C105 0.0452(15) 0.0501(17) 0.0654(19) -0.0043(15) -0.0028(14) 0.0014(13)
C106 0.0520(15) 0.0479(16) 0.0446(15) -0.0070(13) 0.0068(12) 0.0009(13)
C107 0.0454(14) 0.0363(13) 0.0457(14) -0.0037(11) 0.0210(12) 0.0022(11)
C108 0.0374(13) 0.0371(13) 0.0466(14) 0.0007(11) 0.0105(11) 0.0069(11)
C109 0.0527(16) 0.0488(16) 0.0583(17) -0.0115(14) 0.0199(14) 0.0056(13)
C110 0.0652(19) 0.0492(17) 0.068(2) 0.0142(15) 0.0132(16) 0.0210(15)
C111 0.0400(13) 0.0375(13) 0.0350(13) -0.0030(10) 0.0124(10) 0.0002(10)
C112 0.0625(17) 0.0383(15) 0.0514(16) -0.0016(13) 0.0122(14) -0.0051(14)
C113 0.0587(19) 0.065(2) 0.094(3) 0.000(2) 0.0142(18) -0.0222(17)
C114 0.0325(14) 0.078(2) 0.076(2) 0.0008(18) 0.0078(14) -0.0034(14)
C115 0.0565(19) 0.086(3) 0.095(3) 0.008(2) 0.0426(18) 0.0090(18)
C116 0.0623(17) 0.0522(17) 0.0522(16) -0.0033(13) 0.0306(14) 0.0032(14)
C117 0.0401(13) 0.0683(18) 0.0313(13) 0.0027(13) 0.0092(11) -0.0057(13)
C118 0.0365(13) 0.0564(17) 0.0444(15) -0.0033(13) 0.0082(11) -0.0008(12)
C119 0.067(2) 0.098(3) 0.0435(17) -0.0212(17) 0.0061(15) 0.0051(19)
C120 0.0620(19) 0.080(2) 0.063(2) 0.0257(18) 0.0101(16) 0.0120(18)
C121 0.0396(13) 0.0342(13) 0.0420(13) -0.0037(11) 0.0113(11) 0.0017(10)
C122 0.0410(14) 0.0366(14) 0.0526(16) -0.0002(12) 0.0153(12) 0.0013(11)
C123 0.0441(15) 0.0503(17) 0.081(2) 0.0099(15) 0.0250(15) 0.0021(13)
C124 0.0357(14) 0.0528(17) 0.0727(19) -0.0003(15) 0.0133(13) 0.0073(13)
C125 0.0438(15) 0.0602(19) 0.079(2) -0.0084(17) 0.0035(15) -0.0066(15)
C126 0.0540(16) 0.0492(16) 0.0516(16) -0.0096(14) 0.0102(13) -0.0051(14)
C127 0.0443(13) 0.0348(13) 0.0425(14) -0.0054(11) 0.0159(11) -0.0003(11)
C128 0.0414(13) 0.0402(14) 0.0530(16) 0.0016(12) 0.0109(12) 0.0081(11)
C129 0.0617(18) 0.0493(17) 0.0646(19) -0.0119(15) 0.0233(15) 0.0098(14)
C130 0.0652(19) 0.0490(18) 0.071(2) 0.0115(15) 0.0108(16) 0.0189(15)
C131 0.0360(12) 0.0361(13) 0.0368(13) 0.0010(10) 0.0108(10) 0.0053(10)
C132 0.0496(16) 0.0399(15) 0.0572(17) -0.0041(13) 0.0164(13) -0.0025(13)
C133 0.0584(19) 0.064(2) 0.100(3) -0.016(2) 0.0224(19) -0.0148(17)
C134 0.0356(14) 0.074(2) 0.070(2) -0.0211(17) 0.0090(14) -0.0008(14)
C135 0.0439(16) 0.092(3) 0.075(2) -0.0187(19) 0.0228(15) 0.0073(17)
C136 0.0486(15) 0.0596(18) 0.0458(15) -0.0080(14) 0.0173(12) 0.0072(14)
C137 0.0444(13) 0.0383(14) 0.0325(12) 0.0031(10) 0.0121(10) 0.0034(11)
C138 0.0407(14) 0.0650(18) 0.0376(14) -0.0088(13) 0.0049(11) 0.0125(13)
C139 0.0626(19) 0.118(3) 0.0487(18) -0.027(2) 0.0089(15) 0.015(2)
C140 0.075(2) 0.090(3) 0.062(2) 0.027(2) -0.0003(17) 0.023(2)
C141 0.0346(12) 0.0331(13) 0.0378(13) -0.0016(10) 0.0074(10) 0.0024(10)
C142 0.0405(13) 0.0371(14) 0.0457(14) 0.0004(12) 0.0117(11) 0.0030(11)
C143 0.0474(15) 0.0469(16) 0.0687(19) 0.0114(14) 0.0261(14) 0.0014(13)
C144 0.0334(13) 0.0503(16) 0.0634(18) -0.0019(14) 0.0131(12) 0.0023(12)
C145 0.0469(15) 0.0546(18) 0.0638(19) -0.0095(15) 0.0028(14) -0.0043(14)
C146 0.0466(14) 0.0493(16) 0.0485(15) -0.0133(13) 0.0080(12) -0.0015(13)
C147 0.0427(13) 0.0365(13) 0.0433(14) -0.0012(11) 0.0171(11) 0.0025(11)
C148 0.0347(13) 0.0400(14) 0.0496(15) 0.0006(12) 0.0117(11) 0.0058(11)
C149 0.0495(15) 0.0469(16) 0.0599(17) -0.0104(13) 0.0195(13) 0.0045(12)
C150 0.0616(18) 0.0476(17) 0.071(2) 0.0132(15) 0.0109(15) 0.0160(15)
O151 0.0842(16) 0.0581(15) 0.0558(14) -0.0016(13) 0.0224(12) 0.0036(13)
O152 0.0787(16) 0.0590(15) 0.0539(13) -0.0050(13) 0.0248(12) 0.0022(12)
O153 0.0786(16) 0.0595(15) 0.0545(13) -0.0054(13) 0.0233(11) 0.0032(13)

loop_
_atom_type_symbol
_atom_type_description
_atom_type_scat_dispersion_real
_atom_type_scat_dispersion_imag
_atom_type_scat_source
C C 0.0033 0.0016 'International Tables Vol C Tables 4.2.6.8 and 6.1.1.4'
H H 0.0000 0.0000 'International Tables Vol C Tables 4.2.6.8 and 6.1.1.4'
N N 0.0061 0.0033 'International Tables Vol C Tables 4.2.6.8 and 6.1.1.4'
O O 0.0106 0.0060 'International Tables Vol C Tables 4.2.6.8 and 6.1.1.4'
S S 0.1246 0.1234 'International Tables Vol C Tables 4.2.6.8 and 6.1.1.4'

loop_
_geom_angle_atom_site_label_1
_geom_angle_atom_site_label_2
_geom_angle_atom_site_label_3
_geom_angle
O13 N7 O14 123.2(4)
O13 N7 C28 120.4(5)
O14 N7 C28 116.4(4)
O15 N8 O16 123.3(4)
O15 N8 C34 118.6(5)
O16 N8 C34 118.1(5)
O17 N9 O18 124.9(5)
O17 N9 C40 120.0(7)
O18 N9 C40 115.1(7)
O19 N10 O20 124.9(3)
O19 N10 C46 118.6(3)
O20 N10 C46 116.5(3)
O22 N11 O21 123.4(4)
O22 N11 C52 118.9(5)
O21 N11 C52 117.7(4)
O23 N12 O24 121.7(4)
O23 N12 C58 119.3(4)
O24 N12 C58 119.0(4)
C26 C25 C30 122.1(3)
C26 C25 N1 119.6(3)
C30 C25 N1 118.3(2)
C25 C26 C27 118.6(3)
C26 C27 C28 118.7(3)
C29 C28 C27 122.9(3)
C29 C28 N7 118.8(4)
C27 C28 N7 118.3(4)
C28 C29 C30 118.2(3)
C25 C30 C29 119.4(3)
C36 C31 C32 121.6(3)
C36 C31 N2 118.9(3)
C32 C31 N2 119.5(2)
C31 C32 C33 119.2(3)
C34 C33 C32 118.1(3)
C35 C34 C33 123.1(3)
C35 C34 N8 118.4(4)
C33 C34 N8 118.4(4)
C34 C35 C36 118.6(3)
C31 C36 C35 119.4(3)
C42 C37 C38 121.6(3)
C42 C37 N3 118.8(3)
C38 C37 N3 119.6(3)
C39 C38 C37 119.3(3)
C38 C39 C40 119.2(4)
C41 C40 C39 122.1(3)
C41 C40 N9 117.1(5)
C39 C40 N9 120.8(5)
C40 C41 C42 118.8(4)
C37 C42 C41 118.9(3)
C44 C43 C48 122.1(2)
C44 C43 N4 118.7(2)
C48 C43 N4 119.3(2)
C43 C44 C45 118.7(3)
C46 C45 C44 119.0(3)
C45 C46 C47 122.7(2)
C45 C46 N10 119.6(3)
C47 C46 N10 117.7(3)
C46 C47 C48 118.0(3)
C43 C48 C47 119.5(3)
C54 C49 C50 122.1(2)
C54 C49 N5 117.9(2)
C50 C49 N5 119.9(2)
C49 C50 C51 119.4(3)
C52 C51 C50 118.4(3)
C53 C52 C51 122.8(3)
C53 C52 N11 118.2(4)
C51 C52 N11 118.9(4)
C52 C53 C54 118.4(3)
C49 C54 C53 118.8(3)
C60 C55 C56 122.3(3)
C60 C55 N6 119.3(2)
C56 C55 N6 118.3(2)
C55 C56 C57 118.2(3)
C58 C57 C56 119.3(3)
C57 C58 C59 122.2(3)
C57 C58 N12 119.4(3)
C59 C58 N12 118.4(3)
C58 C59 C60 118.8(3)
C55 C60 C59 119.2(3)
O69A S61 O67A 122.8(15)
O69A S61 O69 59.3(11)
O67A S61 O69 136.8(10)
O69A S61 O68 149.5(11)
O67A S61 O68 41.8(10)
O69 S61 O68 111.16(12)
O69A S61 O67 57.7(11)
O67A S61 O67 70.2(11)
O69 S61 O67 113.23(14)
O68 S61 O67 111.34(12)
O69A S61 O68A 106.7(16)
O67A S61 O68A 104.6(15)
O69 S61 O68A 48.1(11)
O68 S61 O68A 66.2(11)
O67 S61 O68A 147.5(10)
O69A S61 C97 102.8(11)
O67A S61 C97 114.8(10)
O69 S61 C97 105.02(12)
O68 S61 C97 107.71(12)
O67 S61 C97 107.98(12)
O68A S61 C97 103.2(10)
O72 S62 O70 113.63(13)
O72 S62 O71 112.13(14)
O70 S62 O71 111.65(12)
O72 S62 C107 108.36(12)
O70 S62 C107 103.53(13)
O71 S62 C107 106.89(12)
O75A S63 O74 152.5(3)
O75A S63 O75 62.2(3)
O74 S63 O75 112.02(17)
O75A S63 O73A 116.1(4)
O74 S63 O73A 49.4(3)
O75 S63 O73A 140.7(3)
O75A S63 O73 55.7(3)
O74 S63 O73 110.43(16)
O75 S63 O73 112.28(17)
O73A S63 O73 62.2(3)
O75A S63 O74A 112.8(4)
O74 S63 O74A 63.2(3)
O75 S63 O74A 51.3(3)
O73A S63 O74A 108.7(4)
O73 S63 O74A 145.0(3)
O75A S63 C117 100.1(3)
O74 S63 C117 107.26(15)
O75 S63 C117 105.84(14)
O73A S63 C117 112.7(3)
O73 S63 C117 108.73(13)
O74A S63 C117 105.8(3)
O78 S64 O76 113.22(12)
O78 S64 O77 111.97(12)
O76 S64 O77 112.17(12)
O78 S64 C127 108.19(12)
O76 S64 C127 103.83(12)
O77 S64 C127 106.85(11)
O79 S65 O81 113.33(11)
O79 S65 O80 111.45(11)
O81 S65 O80 110.47(10)
O79 S65 C137 107.87(11)
O81 S65 C137 104.88(11)
O80 S65 C137 108.49(11)
O84 S66 O82 113.28(13)
O84 S66 O83 112.28(13)
O82 S66 O83 111.83(13)
O84 S66 C147 108.84(12)
O82 S66 C147 103.57(12)
O83 S66 C147 106.39(11)
O69A O67 S61 54.8(11)
O69A O67 O67A 105.5(14)
S61 O67 O67A 54.4(9)
O67A O68 S61 68.7(14)
O67A O68 O68A 125.3(18)
S61 O68 O68A 62.0(10)
O68A O69 O69A 127.4(18)
O68A O69 S61 73.7(13)
O69A O69 S61 54.7(11)
O75A O73 S63 58.0(3)
O75A O73 O73A 113.9(4)
S63 O73 O73A 57.7(3)
O74 O73A S63 64.9(3)
O74 O73A O73 123.5(6)
S63 O73A O73 60.1(3)
O73A O74 S63 65.7(4)
O73A O74 O74A 121.8(5)
S63 O74 O74A 61.2(3)
O75 O74A S63 60.9(3)
O75 O74A O74 113.9(5)
S63 O74A O74 55.6(2)
O74A O75 S63 67.7(3)
O74A O75 O75A 123.3(5)
S63 O75 O75A 56.6(3)
O73 O75A S63 66.4(3)
O73 O75A O75 120.8(5)
S63 O75A O75 61.2(3)
C97 C91 C92 118.2(2)
C97 C91 C96 116.6(2)
C92 C91 C96 105.0(2)
C97 C91 C98 114.6(2)
C92 C91 C98 99.0(2)
C96 C91 C98 100.8(2)
O85 C92 C91 128.6(3)
O85 C92 C93 126.0(3)
C91 C92 C93 105.3(3)
C94 C93 C92 103.1(3)
C93 C94 C95 106.3(3)
C93 C94 C98 103.5(3)
C95 C94 C98 102.2(3)
C94 C95 C96 102.7(3)
C95 C96 C91 104.8(2)
C91 C97 S61 119.36(17)
C100 C98 C99 109.8(3)
C100 C98 C94 114.1(3)
C99 C98 C94 111.9(3)
C100 C98 C91 113.0(3)
C99 C98 C91 113.3(2)
C94 C98 C91 94.1(2)
C102 C101 C107 114.83(19)
C102 C101 C106 104.6(2)
C107 C101 C106 118.4(2)
C102 C101 C108 99.27(18)
C107 C101 C108 115.3(2)
C106 C101 C108 101.93(18)
O86 C102 C103 125.6(2)
O86 C102 C101 127.8(2)
C103 C102 C101 106.56(19)
C102 C103 C104 102.0(2)
C105 C104 C103 107.2(2)
C105 C104 C108 103.0(2)
C103 C104 C108 102.69(19)
C104 C105 C106 102.6(2)
C105 C106 C101 104.1(2)
C101 C107 S62 118.20(17)
C110 C108 C109 108.4(2)
C110 C108 C104 113.4(2)
C109 C108 C104 114.3(2)
C110 C108 C101 114.0(2)
C109 C108 C101 112.69(19)
C104 C108 C101 93.66(18)
C117 C111 C112 118.0(2)
C117 C111 C116 116.0(2)
C112 C111 C116 104.2(2)
C117 C111 C118 114.69(19)
C112 C111 C118 99.5(2)
C116 C111 C118 101.9(2)
O87 C112 C111 127.8(3)
O87 C112 C113 126.2(3)
C111 C112 C113 106.0(2)
C112 C113 C114 102.4(2)
C115 C114 C113 106.6(3)
C115 C114 C118 102.6(2)
C113 C114 C118 103.4(2)
C114 C115 C116 102.1(2)
C115 C116 C111 104.4(2)
C111 C117 S63 119.45(17)
C120 C118 C119 109.6(3)
C120 C118 C114 113.6(3)
C119 C118 C114 112.9(3)
C120 C118 C111 113.2(2)
C119 C118 C111 113.3(2)
C114 C118 C111 93.6(2)
C127 C121 C122 114.9(2)
C127 C121 C126 117.9(2)
C122 C121 C126 104.7(2)
C127 C121 C128 116.0(2)
C122 C121 C128 99.15(19)
C126 C121 C128 101.73(19)
O88 C122 C123 126.1(2)
O88 C122 C121 127.3(2)
C123 C122 C121 106.6(2)
C122 C123 C124 102.4(2)
C123 C124 C125 107.3(2)
C123 C124 C128 102.6(2)
C125 C124 C128 102.4(2)
C124 C125 C126 103.0(2)
C125 C126 C121 104.2(2)
C121 C127 S64 118.39(17)
C130 C128 C129 108.6(2)
C130 C128 C124 113.8(2)
C129 C128 C124 113.9(2)
C130 C128 C121 113.7(2)
C129 C128 C121 112.8(2)
C124 C128 C121 93.66(19)
C137 C131 C132 118.1(2)
C137 C131 C136 116.0(2)
C132 C131 C136 105.4(2)
C137 C131 C138 115.3(2)
C132 C131 C138 98.6(2)
C136 C131 C138 100.71(18)
O89 C132 C131 127.6(2)
O89 C132 C133 126.6(3)
C131 C132 C133 105.7(2)
C134 C133 C132 102.9(2)
C133 C134 C135 106.8(3)
C133 C134 C138 103.3(2)
C135 C134 C138 102.4(2)
C134 C135 C136 102.6(2)
C135 C136 C131 105.0(2)
C131 C137 S65 119.04(16)
C140 C138 C139 108.9(3)
C140 C138 C134 114.2(3)
C139 C138 C134 112.1(3)
C140 C138 C131 113.8(2)
C139 C138 C131 113.4(2)
C134 C138 C131 93.9(2)
C147 C141 C142 115.58(19)
C147 C141 C148 115.8(2)
C142 C141 C148 98.82(18)
C147 C141 C146 117.9(2)
C142 C141 C146 104.3(2)
C148 C141 C146 101.85(18)
O90 C142 C143 126.1(2)
O90 C142 C141 127.1(2)
C143 C142 C141 106.8(2)
C142 C143 C144 102.0(2)
C145 C144 C143 107.0(2)
C145 C144 C148 102.8(2)
C143 C144 C148 102.4(2)
C144 C145 C146 103.1(2)
C145 C146 C141 104.1(2)
C141 C147 S66 118.64(18)
C150 C148 C149 108.2(2)
C150 C148 C144 113.0(2)
C149 C148 C144 115.0(2)
C150 C148 C141 114.0(2)
C149 C148 C141 112.2(2)
C144 C148 C141 94.20(19)
S61 O69A O67 67.5(13)
S61 O69A O69 66.0(12)
O67 O69A O69 128(2)
O68 O67A S61 69.5(14)
O68 O67A O67 124(2)
S61 O67A O67 55.4(9)
O69 O68A S61 58.2(12)
O69 O68A O68 107.0(18)
S61 O68A O68 51.8(8)

loop_
_geom_bond_atom_site_label_1
_geom_bond_atom_site_label_2
_geom_bond_distance
N1 C25 1.450(3)
N2 C31 1.455(3)
N3 C37 1.443(3)
N4 C43 1.454(3)
N5 C49 1.455(3)
N6 C55 1.456(3)
N7 O13 1.170(5)
N7 O14 1.212(5)
N7 C28 1.488(4)
N8 O15 1.199(5)
N8 O16 1.207(5)
N8 C34 1.477(4)
N9 O17 1.192(8)
N9 O18 1.243(8)
N9 C40 1.468(5)
N10 O19 1.222(4)
N10 O20 1.233(4)
N10 C46 1.471(3)
N11 O22 1.185(5)
N11 O21 1.217(5)
N11 C52 1.477(4)
N12 O23 1.194(5)
N12 O24 1.196(5)
N12 C58 1.467(4)
C25 C26 1.375(4)
C25 C30 1.375(4)
C26 C27 1.374(4)
C27 C28 1.386(5)
C28 C29 1.357(5)
C29 C30 1.380(4)
C31 C36 1.358(4)
C31 C32 1.376(4)
C32 C33 1.389(4)
C33 C34 1.364(5)
C34 C35 1.357(5)
C35 C36 1.388(4)
C37 C42 1.373(4)
C37 C38 1.375(4)
C38 C39 1.360(5)
C39 C40 1.369(6)
C40 C41 1.368(6)
C41 C42 1.378(4)
C43 C44 1.367(3)
C43 C48 1.369(3)
C44 C45 1.389(3)
C45 C46 1.357(4)
C46 C47 1.379(4)
C47 C48 1.383(4)
C49 C54 1.366(4)
C49 C50 1.370(4)
C50 C51 1.374(4)
C51 C52 1.374(5)
C52 C53 1.362(5)
C53 C54 1.391(4)
C55 C60 1.370(4)
C55 C56 1.365(4)
C56 C57 1.394(4)
C57 C58 1.361(4)
C58 C59 1.369(5)
C59 C60 1.377(4)
S61 O69A 1.29(3)
S61 O67A 1.44(3)
S61 O69 1.439(2)
S61 O68 1.445(2)
S61 O67 1.455(2)
S61 O68A 1.62(3)
S61 C97 1.788(2)
S62 O72 1.441(2)
S62 O70 1.450(2)
S62 O71 1.467(2)
S62 C107 1.786(2)
S63 O75A 1.367(7)
S63 O74 1.432(3)
S63 O75 1.436(3)
S63 O73A 1.441(7)
S63 O73 1.478(2)
S63 O74A 1.521(7)
S63 C117 1.782(2)
S64 O78 1.4418(19)
S64 O76 1.448(2)
S64 O77 1.466(2)
S64 C127 1.784(2)
S65 O79 1.4527(17)
S65 O81 1.4514(17)
S65 O80 1.4566(18)
S65 C137 1.789(2)
S66 O84 1.436(2)
S66 O82 1.446(2)
S66 O83 1.469(2)
S66 C147 1.787(2)
O67 O69A 1.33(3)
O67 O67A 1.66(3)
O68 O67A 1.03(3)
O68 O68A 1.68(3)
O69 O68A 1.26(3)
O69 O69A 1.35(3)
O73 O75A 1.332(7)
O73 O73A 1.509(8)
O73A O74 1.200(7)
O74 O74A 1.549(7)
O74A O75 1.283(7)
O75 O75A 1.450(7)
O85 C92 1.210(4)
O86 C102 1.203(3)
O87 C112 1.204(3)
O88 C122 1.209(3)
O89 C132 1.201(3)
O90 C142 1.209(3)
C91 C97 1.505(3)
C91 C92 1.504(4)
C91 C96 1.555(4)
C91 C98 1.569(3)
C92 C93 1.529(4)
C93 C94 1.498(5)
C94 C95 1.516(5)
C94 C98 1.533(4)
C95 C96 1.534(4)
C98 C100 1.517(5)
C98 C99 1.526(4)
C101 C102 1.522(3)
C101 C107 1.522(3)
C101 C106 1.559(3)
C101 C108 1.566(3)
C102 C103 1.518(3)
C103 C104 1.529(4)
C104 C105 1.529(4)
C104 C108 1.546(4)
C105 C106 1.555(4)
C108 C110 1.526(4)
C108 C109 1.533(4)
C111 C117 1.509(3)
C111 C112 1.514(4)
C111 C116 1.555(3)
C111 C118 1.567(3)
C112 C113 1.516(4)
C113 C114 1.529(5)
C114 C115 1.518(5)
C114 C118 1.542(4)
C115 C116 1.554(4)
C118 C120 1.522(4)
C118 C119 1.522(4)
C121 C127 1.520(3)
C121 C122 1.526(3)
C121 C126 1.559(3)
C121 C128 1.571(3)
C122 C123 1.512(3)
C123 C124 1.524(4)
C124 C125 1.537(4)
C124 C128 1.551(4)
C125 C126 1.548(4)
C128 C130 1.521(4)
C128 C129 1.530(4)
C131 C137 1.511(3)
C131 C132 1.524(4)
C131 C136 1.559(3)
C131 C138 1.574(3)
C132 C133 1.528(4)
C133 C134 1.513(5)
C134 C135 1.518(4)
C134 C138 1.548(4)
C135 C136 1.543(4)
C138 C140 1.508(5)
C138 C139 1.524(4)
C141 C147 1.514(3)
C141 C142 1.523(3)
C141 C148 1.564(3)
C141 C146 1.566(3)
C142 C143 1.518(3)
C143 C144 1.531(4)
C144 C145 1.532(4)
C144 C148 1.543(4)
C145 C146 1.544(4)
C148 C150 1.519(4)
C148 C149 1.530(4)
